data_2311310
loop_
_publ_author_name
'Gomes, Ligia R.'
'Low, John Nicolson'
'Cagide, Fernando'
'Gaspar, Alexandra'
'Borges, Fernanda'

_publ_section_title
;
 A comparison of the structures of some 2- and 3-substituted chromone
 derivatives: a structural study on the importance of the secondary
 carboxamide backbone for the inhibitory activity of MAO-B.
;
_journal_issue 'Pt 11'
_journal_name_full 'Acta crystallographica. Section E, Crystallographic communications'
_journal_page_first 1270
_journal_page_last 1277
_journal_paper_doi 10.1107/S2056989015017958
_journal_volume 71
_journal_year 2015
_chemical_formula_iupac 'C17 H13 N O3'
_chemical_formula_moiety 'C17 H13 N O3'
_chemical_formula_sum 'C17 H13 N O3'
_chemical_formula_weight 279.28
_chemical_name_systematic
;
<i>N</i>-Methyl-4-oxo-<i>N</i>-phenyl-4<i>H</i>-chromene-3-carboxamide
;
_space_group_crystal_system monoclinic
_space_group_IT_number 14
_space_group_name_Hall '-P 2ybc'
_space_group_name_H-M_alt 'P 1 21/c 1'
_atom_sites_solution_hydrogens geom
_audit_creation_method SHELXL-2014/7
_cell_angle_alpha 90.00
_cell_angle_beta 94.784(7)
_cell_angle_gamma 90.00
_cell_formula_units_Z 4
_cell_length_a 6.716(4)
_cell_length_b 6.809(4)
_cell_length_c 29.425(17)
_cell_measurement_temperature 100(2)
_cell_volume 1340.9(14)
_computing_cell_refinement
;
<i>CrystalClear-SM Expert</i> (Rigaku, 2012)
;
_computing_data_collection
;
<i>CrystalClear-SM Expert</i> (Rigaku, 2012)
;
_computing_data_reduction
;
<i>CrystalClear-SM Expert</i> (Rigaku, 2012)
;
_computing_molecular_graphics
;
Mercury (Macrae <i>et al.</i>,  2006)
;
_computing_publication_material
;
Oscail (McArdle <i>et al.</i>,  2004),
SHELXL-2014/17 (Sheldrick, 2015) and
PLATON (Spek, 2009)
;
_computing_structure_refinement
;
Oscail (McArdle <i>et al.</i>,  2004),
<i>ShelXle</i> (H\"ubschle <i>et al.</i>,  2011) and
SHELXL-2014/17 (Sheldrick, 2015)
;
_computing_structure_solution
;
SHELXS (Sheldrick, 2015),
PLATON (Spek, 2009),
<i>Flipper 25</i> (Oszl\'anyi & S\"ut\>o, 2004) and
Olex2 (Dolomanov <i>et al.</i>, 2009
;
_diffrn_ambient_temperature 100
_diffrn_detector_area_resol_mean 28.5714
_diffrn_measured_fraction_theta_full 0.994
_diffrn_measured_fraction_theta_max 0.989
_diffrn_measurement_device
;
AFC12 (Right): Kappa 3 circle
;
_diffrn_measurement_device_type
;
Rigaku Saturn724+
;
_diffrn_measurement_method 'profile data from \w-scans'
_diffrn_radiation_monochromator Confocal
_diffrn_radiation_type 'Mo K\a'
_diffrn_radiation_wavelength 0.71075
_diffrn_reflns_av_R_equivalents 0.0432
_diffrn_reflns_av_sigmaI/netI 0.0590
_diffrn_reflns_limit_h_max 8
_diffrn_reflns_limit_h_min -8
_diffrn_reflns_limit_k_max 8
_diffrn_reflns_limit_k_min -8
_diffrn_reflns_limit_l_max 38
_diffrn_reflns_limit_l_min -17
_diffrn_reflns_number 6206
_diffrn_reflns_theta_full 25.00
_diffrn_reflns_theta_max 27.41
_diffrn_reflns_theta_min 3.04
_exptl_absorpt_coefficient_mu 0.096
_exptl_absorpt_correction_T_max 1.000
_exptl_absorpt_correction_T_min 0.572
_exptl_absorpt_correction_type multi-scan
_exptl_absorpt_process_details
;
(<i>CrystalClear-SM Expert</i>; Rigaku, 2012)
;
_exptl_crystal_colour colourless
_exptl_crystal_density_diffrn 1.383
_exptl_crystal_density_method 'not measured'
_exptl_crystal_description rod
_exptl_crystal_F_000 584
_exptl_crystal_size_max 0.25
_exptl_crystal_size_mid 0.07
_exptl_crystal_size_min 0.06
_refine_diff_density_max 0.301
_refine_diff_density_min -0.245
_refine_ls_extinction_method none
_refine_ls_goodness_of_fit_ref 1.071
_refine_ls_hydrogen_treatment constr
_refine_ls_matrix_type full
_refine_ls_number_parameters 190
_refine_ls_number_reflns 3032
_refine_ls_number_restraints 0
_refine_ls_restrained_S_all 1.071
_refine_ls_R_factor_all 0.0738
_refine_ls_R_factor_gt 0.0560
_refine_ls_shift/su_max 0.000
_refine_ls_shift/su_mean 0.000
_refine_ls_structure_factor_coef Fsqd
_refine_ls_weighting_details 'w=1/[\s^2^(Fo^2^)+(0.0336P)^2^+1.1360P] where P=(Fo^2^+2Fc^2^)/3'
_refine_ls_weighting_scheme calc
_refine_ls_wR_factor_gt 0.1256
_refine_ls_wR_factor_ref 0.1325
_reflns_number_gt 2304
_reflns_number_total 3032
_reflns_threshold_expression >2sigma(I)
_cod_data_source_file lh5791sup1.cif
_cod_data_source_block 1
_cod_original_sg_symbol_H-M 'P 21/c'
_cod_database_code 2311310
_shelx_estimated_absorpt_t_min 0.976
_shelx_estimated_absorpt_t_max 0.994

loop_
_symmetry_equiv_pos_as_xyz
'x, y, z'
'-x, y+1/2, -z+1/2'
'-x, -y, -z'
'x, -y-1/2, z-1/2'

loop_
_atom_site_type_symbol
_atom_site_label
_atom_site_fract_x
_atom_site_fract_y
_atom_site_fract_z
_atom_site_U_iso_or_equiv
_atom_site_adp_type
_atom_site_calc_flag
_atom_site_occupancy
O O1 0.6806(2) 0.7176(2) 0.54188(5) 0.0226(3) Uani d 1
O O3 0.6513(2) 0.4530(2) 0.66760(5) 0.0351(4) Uani d 1
O O4 0.1517(2) 0.5956(2) 0.59524(5) 0.0219(3) Uani d 1
N N3 0.4090(3) 0.6598(2) 0.68645(5) 0.0204(4) Uani d 1
C C2 0.6722(3) 0.6736(3) 0.58634(7) 0.0206(4) Uani d 1
H H2 0.7952 0.6604 0.6045 0.025 Uiso calc 1
C C3 0.5026(3) 0.6467(3) 0.60699(6) 0.0181(4) Uani d 1
C C4 0.3091(3) 0.6483(3) 0.58017(6) 0.0176(4) Uani d 1
C C4A 0.3200(3) 0.7089(3) 0.53230(6) 0.0175(4) Uani d 1
C C5 0.1473(3) 0.7317(3) 0.50257(7) 0.0225(4) Uani d 1
H H5 0.0196 0.7139 0.5136 0.027 Uiso calc 1
C C6 0.1615(3) 0.7800(3) 0.45738(7) 0.0262(5) Uani d 1
H H6 0.0437 0.7970 0.4376 0.031 Uiso calc 1
C C7 0.3497(3) 0.8040(3) 0.44074(7) 0.0250(5) Uani d 1
H H7 0.3586 0.8342 0.4095 0.030 Uiso calc 1
C C8 0.5213(3) 0.7842(3) 0.46923(7) 0.0228(4) Uani d 1
H H8 0.6488 0.8018 0.4581 0.027 Uiso calc 1
C C8A 0.5041(3) 0.7376(3) 0.51492(6) 0.0184(4) Uani d 1
C C31 0.5272(3) 0.5798(3) 0.65592(7) 0.0218(4) Uani d 1
C C32 0.4238(4) 0.5723(3) 0.73235(7) 0.0329(6) Uani d 1
H H32A 0.3328 0.6409 0.7513 0.049 Uiso calc 1
H H32B 0.3872 0.4331 0.7302 0.049 Uiso calc 1
H H32C 0.5612 0.5848 0.7461 0.049 Uiso calc 1
C C311 0.2721(3) 0.8175(3) 0.67737(6) 0.0180(4) Uani d 1
C C312 0.0764(3) 0.7959(4) 0.68895(7) 0.0296(5) Uani d 1
H H312 0.0338 0.6752 0.7011 0.036 Uiso calc 1
C C313 -0.0547(4) 0.9506(5) 0.68268(8) 0.0428(7) Uani d 1
H H313 -0.1879 0.9361 0.6908 0.051 Uiso calc 1
C C314 0.0046(4) 1.1271(4) 0.66470(8) 0.0450(8) Uani d 1
H H314 -0.0873 1.2330 0.6605 0.054 Uiso calc 1
C C315 0.1985(4) 1.1481(3) 0.65283(8) 0.0352(6) Uani d 1
H H315 0.2394 1.2679 0.6399 0.042 Uiso calc 1
C C316 0.3337(3) 0.9941(3) 0.65974(6) 0.0225(4) Uani d 1
H H316 0.4679 1.0098 0.6524 0.027 Uiso calc 1

loop_
_atom_site_aniso_label
_atom_site_aniso_U_11
_atom_site_aniso_U_22
_atom_site_aniso_U_33
_atom_site_aniso_U_12
_atom_site_aniso_U_13
_atom_site_aniso_U_23
O1 0.0171(7) 0.0268(8) 0.0242(7) 0.0015(6) 0.0046(6) -0.0019(6)
O3 0.0367(10) 0.0375(9) 0.0303(8) 0.0219(8) -0.0014(7) 0.0022(7)
O4 0.0176(7) 0.0269(8) 0.0215(7) -0.0015(6) 0.0035(5) 0.0009(6)
N3 0.0232(9) 0.0203(8) 0.0178(8) 0.0059(7) 0.0024(7) 0.0032(6)
C2 0.0162(10) 0.0218(10) 0.0236(10) 0.0045(8) -0.0001(8) -0.0030(8)
C3 0.0151(10) 0.0187(9) 0.0206(9) 0.0021(8) 0.0018(7) -0.0025(7)
C4 0.0164(10) 0.0161(9) 0.0203(9) 0.0013(8) 0.0024(7) -0.0019(7)
C4A 0.0180(10) 0.0153(9) 0.0195(9) 0.0008(8) 0.0032(7) -0.0026(7)
C5 0.0181(10) 0.0257(11) 0.0238(10) -0.0004(9) 0.0025(8) -0.0009(8)
C6 0.0254(11) 0.0299(12) 0.0227(10) 0.0018(10) -0.0019(8) 0.0010(8)
C7 0.0343(12) 0.0213(10) 0.0202(9) -0.0002(9) 0.0063(9) 0.0007(8)
C8 0.0254(11) 0.0181(10) 0.0263(10) 0.0004(9) 0.0101(8) -0.0027(8)
C8A 0.0178(10) 0.0148(9) 0.0227(9) 0.0012(8) 0.0024(8) -0.0029(7)
C31 0.0190(10) 0.0226(10) 0.0235(10) 0.0049(9) -0.0005(8) 0.0002(8)
C32 0.0523(16) 0.0281(12) 0.0183(10) 0.0063(11) 0.0021(10) 0.0045(8)
C311 0.0160(10) 0.0215(10) 0.0162(8) 0.0055(8) -0.0006(7) -0.0028(7)
C312 0.0219(11) 0.0415(13) 0.0257(10) 0.0011(10) 0.0035(9) -0.0075(9)
C313 0.0223(12) 0.071(2) 0.0347(13) 0.0161(13) -0.0016(10) -0.0213(13)
C314 0.0448(16) 0.0515(17) 0.0355(13) 0.0353(14) -0.0166(12) -0.0195(12)
C315 0.0542(16) 0.0229(11) 0.0257(11) 0.0127(11) -0.0121(11) -0.0039(9)
C316 0.0254(11) 0.0232(10) 0.0181(9) 0.0021(9) -0.0023(8) -0.0017(8)

loop_
_atom_type_symbol
_atom_type_description
_atom_type_scat_dispersion_real
_atom_type_scat_dispersion_imag
_atom_type_scat_source
C C 0.0033 0.0016 'International Tables Vol C Tables 4.2.6.8 and 6.1.1.4'
H H 0.0000 0.0000 'International Tables Vol C Tables 4.2.6.8 and 6.1.1.4'
N N 0.0061 0.0033 'International Tables Vol C Tables 4.2.6.8 and 6.1.1.4'
O O 0.0106 0.0060 'International Tables Vol C Tables 4.2.6.8 and 6.1.1.4'

loop_
_geom_angle_atom_site_label_1
_geom_angle_atom_site_label_2
_geom_angle_atom_site_label_3
_geom_angle
C2 O1 C8A 118.54(16)
C31 N3 C311 125.50(16)
C31 N3 C32 116.47(17)
C311 N3 C32 118.03(17)
C3 C2 O1 124.97(19)
C3 C2 H2 117.5
O1 C2 H2 117.5
C2 C3 C4 120.15(18)
C2 C3 C31 116.29(18)
C4 C3 C31 122.62(17)
O4 C4 C3 123.61(18)
O4 C4 C4A 122.49(18)
C3 C4 C4A 113.82(17)
C8A C4A C5 118.01(18)
C8A C4A C4 120.47(17)
C5 C4A C4 121.47(18)
C6 C5 C4A 120.51(19)
C6 C5 H5 119.7
C4A C5 H5 119.7
C5 C6 C7 120.01(19)
C5 C6 H6 120.0
C7 C6 H6 120.0
C8 C7 C6 120.68(19)
C8 C7 H7 119.7
C6 C7 H7 119.7
C7 C8 C8A 118.51(19)
C7 C8 H8 120.7
C8A C8 H8 120.7
O1 C8A C4A 121.54(17)
O1 C8A C8 116.18(18)
C4A C8A C8 122.26(19)
O3 C31 N3 121.05(18)
O3 C31 C3 119.82(18)
N3 C31 C3 119.13(17)
N3 C32 H32A 109.5
N3 C32 H32B 109.5
H32A C32 H32B 109.5
N3 C32 H32C 109.5
H32A C32 H32C 109.5
H32B C32 H32C 109.5
C316 C311 C312 120.02(19)
C316 C311 N3 121.05(18)
C312 C311 N3 118.83(19)
C313 C312 C311 119.6(2)
C313 C312 H312 120.2
C311 C312 H312 120.2
C312 C313 C314 121.0(2)
C312 C313 H313 119.5
C314 C313 H313 119.5
C315 C314 C313 119.5(2)
C315 C314 H314 120.2
C313 C314 H314 120.2
C314 C315 C316 120.1(2)
C314 C315 H315 119.9
C316 C315 H315 119.9
C311 C316 C315 119.8(2)
C311 C316 H316 120.1
C315 C316 H316 120.1

loop_
_geom_bond_atom_site_label_1
_geom_bond_atom_site_label_2
_geom_bond_distance
O1 C2 1.348(2)
O1 C8A 1.377(2)
O3 C31 1.229(2)
O4 C4 1.233(2)
N3 C31 1.361(3)
N3 C311 1.425(3)
N3 C32 1.472(3)
C2 C3 1.347(3)
C2 H2 0.9500
C3 C4 1.464(3)
C3 C31 1.506(3)
C4 C4A 1.476(3)
C4A C8A 1.391(3)
C4A C5 1.402(3)
C5 C6 1.381(3)
C5 H5 0.9500
C6 C7 1.403(3)
C6 H6 0.9500
C7 C8 1.374(3)
C7 H7 0.9500
C8 C8A 1.395(3)
C8 H8 0.9500
C32 H32A 0.9800
C32 H32B 0.9800
C32 H32C 0.9800
C311 C316 1.386(3)
C311 C312 1.393(3)
C312 C313 1.375(3)
C312 H312 0.9500
C313 C314 1.385(4)
C313 H313 0.9500
C314 C315 1.384(4)
C314 H314 0.9500
C315 C316 1.391(3)
C315 H315 0.9500
C316 H316 0.9500

loop_
_geom_hbond_atom_site_label_D
_geom_hbond_atom_site_label_H
_geom_hbond_atom_site_label_A
_geom_hbond_site_symmetry_A
_geom_hbond_distance_DH
_geom_hbond_distance_HA
_geom_hbond_distance_DA
_geom_hbond_angle_DHA
C2 H2 O4 1_655 0.95 2.47 3.253(3) 140
C5 H5 O1 1_455 0.95 2.49 3.432(3) 172
C314 H314 O3 1_465 0.95 2.33 3.255(3) 164

loop_
_geom_torsion_atom_site_label_1
_geom_torsion_atom_site_label_2
_geom_torsion_atom_site_label_3
_geom_torsion_atom_site_label_4
_geom_torsion
C8A O1 C2 C3 0.1(3)
O1 C2 C3 C4 5.2(3)
O1 C2 C3 C31 174.45(18)
C2 C3 C4 O4 168.55(19)
C31 C3 C4 O4 0.0(3)
C2 C3 C4 C4A -8.3(3)
C31 C3 C4 C4A -176.85(17)
O4 C4 C4A C8A -169.94(18)
C3 C4 C4A C8A 7.0(3)
O4 C4 C4A C5 7.5(3)
C3 C4 C4A C5 -175.54(18)
C8A C4A C5 C6 0.5(3)
C4 C4A C5 C6 -177.09(19)
C4A C5 C6 C7 0.9(3)
C5 C6 C7 C8 -1.4(3)
C6 C7 C8 C8A 0.7(3)
C2 O1 C8A C4A -1.6(3)
C2 O1 C8A C8 179.71(17)
C5 C4A C8A O1 -179.89(17)
C4 C4A C8A O1 -2.3(3)
C5 C4A C8A C8 -1.2(3)
C4 C4A C8A C8 176.34(18)
C7 C8 C8A O1 179.39(17)
C7 C8 C8A C4A 0.7(3)
C311 N3 C31 O3 174.8(2)
C32 N3 C31 O3 -6.1(3)
C311 N3 C31 C3 -6.0(3)
C32 N3 C31 C3 173.13(19)
C2 C3 C31 O3 -42.0(3)
C4 C3 C31 O3 126.9(2)
C2 C3 C31 N3 138.8(2)
C4 C3 C31 N3 -52.3(3)
C31 N3 C311 C316 -54.2(3)
C32 N3 C311 C316 126.7(2)
C31 N3 C311 C312 129.5(2)
C32 N3 C311 C312 -49.6(3)
C316 C311 C312 C313 0.1(3)
N3 C311 C312 C313 176.53(19)
C311 C312 C313 C314 0.5(3)
C312 C313 C314 C315 0.1(4)
C313 C314 C315 C316 -1.2(3)
C312 C311 C316 C315 -1.3(3)
N3 C311 C316 C315 -177.58(18)
C314 C315 C316 C311 1.8(3)
